data_7041720
loop_
_publ_author_name
'Escriche-Tur, Luis'
'Font-Bardia, Merc\`e'
'Albela, Bel\'en'
'Corbella, Montserrat'

_publ_section_title
;
 Determination of ZFS parameters from the EPR spectra of mono-, di- and
 trinuclear Mn(II) complexes: impact of magnetic coupling.
;
_journal_issue 8
_journal_name_full 'Dalton transactions (Cambridge, England : 2003)'
_journal_page_first 2699
_journal_page_last 2714
_journal_paper_doi 10.1039/c6dt04012h
_journal_volume 46
_journal_year 2017
_chemical_formula_moiety 'C56 H46 Mn2 N8 O6, 2(Cl O4)'
_chemical_formula_sum 'C56 H46 Cl2 Mn2 N8 O14'
_chemical_formula_weight 1235.79
_space_group_crystal_system triclinic
_space_group_IT_number 2
_space_group_name_Hall '-P 1'
_space_group_name_H-M_alt 'P -1'
_symmetry_space_group_name_Hall '-P 1'
_symmetry_space_group_name_H-M 'P -1'
_atom_sites_solution_hydrogens geom
_audit_creation_method SHELXL-2016/6
_audit_update_record
;
2016-12-14 deposited with the CCDC.
2017-01-17 downloaded from the CCDC.
;
_cell_angle_alpha 113.12(2)
_cell_angle_beta 105.19(3)
_cell_angle_gamma 92.03(3)
_cell_formula_units_Z 1
_cell_length_a 8.494(4)
_cell_length_b 13.051(5)
_cell_length_c 14.288(5)
_cell_measurement_reflns_used 317
_cell_measurement_temperature 293(2)
_cell_measurement_theta_max 31
_cell_measurement_theta_min 3
_cell_volume 1388.6(10)
_computing_cell_refinement 'AUTOMAR (Claudio Klein, 2007)'
_computing_data_collection 'MARXDS (Claudio Klein, 2005)'
_computing_data_reduction 'MARSCALE (Claudio Klein, 2007)'
_computing_molecular_graphics 'ORTEP (Brueggermann and Smith, 1990)'
_computing_publication_material 'PLATON (Spek, 1990)'
_computing_structure_refinement 'SHELXL-2016/6 (Sheldrick, 2016)'
_computing_structure_solution 'SHELXS-97 (Sheldrick, 1997)'
_diffrn_ambient_temperature 293(2)
_diffrn_measured_fraction_theta_full 0.926
_diffrn_measured_fraction_theta_max 0.755
_diffrn_measurement_device_type 'MAR345 with image plate detector'
_diffrn_measurement_method 'phi scan'
_diffrn_radiation_type MoK\a
_diffrn_radiation_wavelength 0.71073
_diffrn_reflns_av_R_equivalents 0.0281
_diffrn_reflns_av_unetI/netI 0.0270
_diffrn_reflns_Laue_measured_fraction_full 0.926
_diffrn_reflns_Laue_measured_fraction_max 0.755
_diffrn_reflns_limit_h_max 10
_diffrn_reflns_limit_h_min -9
_diffrn_reflns_limit_k_max 16
_diffrn_reflns_limit_k_min -17
_diffrn_reflns_limit_l_max 19
_diffrn_reflns_limit_l_min -19
_diffrn_reflns_number 11023
_diffrn_reflns_point_group_measured_fraction_full 0.926
_diffrn_reflns_point_group_measured_fraction_max 0.755
_diffrn_reflns_theta_full 25.242
_diffrn_reflns_theta_max 29.966
_diffrn_reflns_theta_min 1.625
_diffrn_source 'fine-focus sealed tube'
_exptl_absorpt_coefficient_mu 0.625
_exptl_absorpt_correction_T_max 0.94
_exptl_absorpt_correction_T_min 0.93
_exptl_absorpt_correction_type empirical
_exptl_absorpt_process_details sadabs
_exptl_crystal_colour yellow
_exptl_crystal_density_diffrn 1.478
_exptl_crystal_description prism
_exptl_crystal_F_000 634
_exptl_crystal_size_max 0.2
_exptl_crystal_size_mid 0.1
_exptl_crystal_size_min 0.1
_refine_diff_density_max 0.190
_refine_diff_density_min -0.341
_refine_diff_density_rms 0.043
_refine_ls_extinction_method none
_refine_ls_goodness_of_fit_ref 1.059
_refine_ls_hydrogen_treatment constr
_refine_ls_matrix_type full
_refine_ls_number_parameters 407
_refine_ls_number_reflns 6090
_refine_ls_number_restraints 15
_refine_ls_restrained_S_all 1.075
_refine_ls_R_factor_all 0.0384
_refine_ls_R_factor_gt 0.0344
_refine_ls_shift/su_max 0.000
_refine_ls_shift/su_mean 0.000
_refine_ls_structure_factor_coef Fsqd
_refine_ls_weighting_details 'w=1/[\s^2^(Fo^2^)+(0.0509P)^2^+0.1412P] where P=(Fo^2^+2Fc^2^)/3'
_refine_ls_weighting_scheme calc
_refine_ls_wR_factor_gt 0.0971
_refine_ls_wR_factor_ref 0.1003
_reflns_Friedel_coverage 0.000
_reflns_number_gt 5366
_reflns_number_total 6090
_reflns_threshold_expression 'I > 2\s(I)'
_cod_data_source_file c6dt04012h2.cif
_cod_data_source_block Compound_1
_cod_depositor_comments 'Adding full bibliography for 7041716--7041723.cif.'
_cod_database_code 7041720
_shelx_shelxl_version_number 2016/6
_shelx_space_group_comment
;
The symmetry employed for this shelxl refinement is uniquely defined
by the following loop, which should always be used as a source of
symmetry information in preference to the above space-group names.
They are only intended as comments.
;

loop_
_space_group_symop_operation_xyz
'x, y, z'
'-x, -y, -z'

loop_
_atom_site_label
_atom_site_type_symbol
_atom_site_fract_x
_atom_site_fract_y
_atom_site_fract_z
_atom_site_U_iso_or_equiv
_atom_site_adp_type
_atom_site_occupancy
_atom_site_site_symmetry_order
_atom_site_calc_flag
_atom_site_refinement_flags_posn
_atom_site_refinement_flags_adp
_atom_site_refinement_flags_occupancy
_atom_site_disorder_assembly
_atom_site_disorder_group
Mn1 Mn 0.41630(3) 0.09655(2) 0.15405(2) 0.05716(9) Uani 1 1 d . U . . .
O1 O 0.63305(15) 0.10559(10) 0.11029(9) 0.0662(3) Uani 1 1 d . U . . .
O3 O 0.88125(17) 0.31039(11) 0.24146(10) 0.0778(3) Uani 1 1 d . . . . .
O2 O 0.29193(15) -0.06453(9) 0.03555(9) 0.0664(3) Uani 1 1 d . . . . .
N1 N 0.54507(17) 0.00442(12) 0.25145(11) 0.0641(3) Uani 1 1 d . . . . .
N2 N 0.25863(17) 0.08221(11) 0.25630(11) 0.0617(3) Uani 1 1 d . . . . .
N4 N 0.24795(18) 0.18747(12) 0.07162(11) 0.0643(3) Uani 1 1 d . U . . .
N3 N 0.47557(18) 0.28443(12) 0.26097(11) 0.0657(3) Uani 1 1 d . . . . .
C1 C 0.6778(2) -0.04353(17) 0.23582(16) 0.0769(5) Uani 1 1 d . . . . .
H1 H 0.737963 -0.022078 0.198911 0.092 Uiso 1 1 calc R U . . .
C2 C 0.7287(3) -0.1237(2) 0.27252(18) 0.0868(6) Uani 1 1 d . . . . .
H2 H 0.823683 -0.153672 0.262213 0.104 Uiso 1 1 calc R U . . .
C3 C 0.6393(3) -0.1592(2) 0.32406(18) 0.0891(6) Uani 1 1 d . . . . .
H3 H 0.670362 -0.214825 0.347345 0.107 Uiso 1 1 calc R U . . .
C4 C 0.5024(3) -0.11070(18) 0.34066(17) 0.0824(5) Uani 1 1 d . U . . .
H4 H 0.439728 -0.132626 0.376053 0.099 Uiso 1 1 calc R U . . .
C5 C 0.4585(2) -0.02835(14) 0.30389(12) 0.0621(3) Uani 1 1 d . U . . .
C6 C 0.3113(2) 0.02745(13) 0.31846(12) 0.0621(3) Uani 1 1 d . U . . .
C7 C 0.2320(3) 0.02402(18) 0.39086(15) 0.0779(5) Uani 1 1 d . U . . .
H7 H 0.271329 -0.012703 0.434400 0.093 Uiso 1 1 calc R U . . .
C8 C 0.0955(3) 0.07529(19) 0.39729(18) 0.0874(6) Uani 1 1 d . . . . .
H8 H 0.040161 0.072734 0.444733 0.105 Uiso 1 1 calc R U . . .
C9 C 0.0398(3) 0.13067(18) 0.33368(17) 0.0834(5) Uani 1 1 d . . . . .
H9 H -0.052441 0.166555 0.337477 0.100 Uiso 1 1 calc R U . . .
C10 C 0.1241(2) 0.13133(16) 0.26486(15) 0.0722(4) Uani 1 1 d . . . . .
H10 H 0.086040 0.168099 0.221175 0.087 Uiso 1 1 calc R U . . .
C20 C 0.1274(3) 0.13469(18) -0.02079(16) 0.0778(5) Uani 1 1 d . . . . .
H20 H 0.108146 0.056256 -0.051648 0.093 Uiso 1 1 calc R U . . .
C19 C 0.0316(3) 0.1896(2) -0.07202(19) 0.0886(6) Uani 1 1 d . . . . .
H19 H -0.049075 0.149586 -0.137035 0.106 Uiso 1 1 calc R U . . .
C18 C 0.0568(3) 0.3057(2) -0.0253(2) 0.0942(6) Uani 1 1 d . . . . .
H18 H -0.006483 0.345733 -0.058219 0.113 Uiso 1 1 calc R U . . .
C17 C 0.1775(3) 0.36157(19) 0.07115(19) 0.0863(5) Uani 1 1 d . U . . .
H17 H 0.194797 0.439955 0.104314 0.104 Uiso 1 1 calc R U . . .
C16 C 0.2731(2) 0.30114(14) 0.11883(14) 0.0653(4) Uani 1 1 d . U . . .
C15 C 0.4018(2) 0.35499(14) 0.22363(14) 0.0662(4) Uani 1 1 d . U . . .
C14 C 0.4408(3) 0.47081(18) 0.28143(19) 0.0906(6) Uani 1 1 d . U . . .
H14 H 0.388669 0.518807 0.253894 0.109 Uiso 1 1 calc R U . . .
C13 C 0.5578(4) 0.5141(2) 0.3804(2) 0.1048(7) Uani 1 1 d . . . . .
H13 H 0.584618 0.591613 0.420706 0.126 Uiso 1 1 calc R U . . .
C12 C 0.6348(3) 0.4410(2) 0.41888(19) 0.0976(7) Uani 1 1 d . . . . .
H12 H 0.715050 0.467974 0.484972 0.117 Uiso 1 1 calc R U . . .
C11 C 0.5886(3) 0.32570(17) 0.35565(15) 0.0786(5) Uani 1 1 d . . . . .
H11 H 0.639071 0.275697 0.380978 0.094 Uiso 1 1 calc R U . . .
C21 C 0.68135(18) 0.13288(12) 0.04662(11) 0.0542(3) Uani 1 1 d . U . . .
C22 C 0.7053(2) 0.25534(13) 0.06633(13) 0.0598(3) Uani 1 1 d . U . . .
C23 C 0.6274(3) 0.28309(17) -0.01699(16) 0.0796(5) Uani 1 1 d . U . . .
H23 H 0.565611 0.226375 -0.082138 0.095 Uiso 1 1 calc R U . . .
C24 C 0.6405(4) 0.3946(2) -0.0042(2) 0.1038(7) Uani 1 1 d . . . . .
H24 H 0.587671 0.412234 -0.060499 0.125 Uiso 1 1 calc R U . . .
C25 C 0.7316(3) 0.4786(2) 0.0917(2) 0.1002(7) Uani 1 1 d . . . . .
H25 H 0.738389 0.553280 0.100559 0.120 Uiso 1 1 calc R U . . .
C26 C 0.8133(3) 0.45309(17) 0.17505(19) 0.0844(5) Uani 1 1 d . U . . .
H26 H 0.876691 0.510435 0.239260 0.101 Uiso 1 1 calc R U . . .
C27 C 0.8011(2) 0.34154(14) 0.16325(14) 0.0655(4) Uani 1 1 d . U . . .
C28 C 0.9945(3) 0.39554(19) 0.33428(18) 0.0925(6) Uani 1 1 d . . . . .
H28A H 1.043052 0.363851 0.383392 0.139 Uiso 1 1 calc R U . . .
H28B H 1.079751 0.425218 0.314808 0.139 Uiso 1 1 calc R U . . .
H28C H 0.937388 0.455080 0.367370 0.139 Uiso 1 1 calc R U . . .
Cl1 Cl 0.14038(7) -0.26931(4) 0.40042(4) 0.07958(14) Uani 1 1 d . U . . .
O4 O 0.2387(6) -0.3475(4) 0.3794(6) 0.141(2) Uani 0.607(10) 1 d . U P A 1
O5 O 0.2164(9) -0.1691(4) 0.4881(6) 0.1028(15) Uani 0.607(10) 1 d . . P A 1
O6 O 0.0756(8) -0.2478(4) 0.3094(4) 0.131(2) Uani 0.607(10) 1 d . U P A 1
O7 O 0.0042(11) -0.3130(6) 0.4235(6) 0.162(3) Uani 0.607(10) 1 d . U P A 1
O4' O 0.279(2) -0.1877(13) 0.4759(11) 0.182(6) Uani 0.393(10) 1 d . . P A 2
O5' O 0.0185(11) -0.2209(9) 0.3673(12) 0.177(4) Uani 0.393(10) 1 d . U P A 2
O6' O 0.1935(15) -0.3313(11) 0.3122(9) 0.188(5) Uani 0.393(10) 1 d . U P A 2
O7' O 0.0991(12) -0.3380(7) 0.4445(7) 0.126(3) Uani 0.393(10) 1 d . U P A 2

loop_
_atom_site_aniso_label
_atom_site_aniso_U_11
_atom_site_aniso_U_22
_atom_site_aniso_U_33
_atom_site_aniso_U_23
_atom_site_aniso_U_13
_atom_site_aniso_U_12
Mn1 0.06126(16) 0.05394(13) 0.05689(14) 0.02390(10) 0.01750(10) 0.00865(9)
O1 0.0679(7) 0.0647(6) 0.0688(6) 0.0299(5) 0.0221(5) 0.0072(5)
O3 0.0825(8) 0.0656(7) 0.0734(7) 0.0259(6) 0.0104(6) 0.0045(6)
O2 0.0712(7) 0.0592(6) 0.0649(6) 0.0219(5) 0.0207(5) 0.0056(5)
N1 0.0619(8) 0.0664(8) 0.0643(7) 0.0302(6) 0.0149(6) 0.0093(6)
N2 0.0649(8) 0.0618(7) 0.0605(7) 0.0272(6) 0.0196(6) 0.0105(6)
N4 0.0673(8) 0.0631(7) 0.0640(7) 0.0289(6) 0.0184(6) 0.0111(6)
N3 0.0685(8) 0.0613(7) 0.0640(7) 0.0237(6) 0.0185(6) 0.0098(6)
C1 0.0704(11) 0.0820(12) 0.0817(11) 0.0385(10) 0.0206(9) 0.0149(9)
C2 0.0785(13) 0.0935(14) 0.0910(14) 0.0447(11) 0.0185(10) 0.0209(10)
C3 0.0910(15) 0.0919(14) 0.0906(14) 0.0483(12) 0.0201(11) 0.0207(11)
C4 0.0889(13) 0.0836(12) 0.0826(12) 0.0462(10) 0.0201(10) 0.0135(10)
C5 0.0631(9) 0.0624(8) 0.0569(8) 0.0252(6) 0.0121(6) 0.0054(6)
C6 0.0655(9) 0.0600(8) 0.0586(8) 0.0248(7) 0.0153(6) 0.0049(6)
C7 0.0837(13) 0.0834(12) 0.0715(10) 0.0358(9) 0.0263(8) 0.0093(9)
C8 0.0921(15) 0.0889(13) 0.0872(13) 0.0365(11) 0.0372(11) 0.0105(11)
C9 0.0830(13) 0.0830(12) 0.0908(13) 0.0370(11) 0.0350(10) 0.0156(10)
C10 0.0750(11) 0.0707(10) 0.0759(10) 0.0321(8) 0.0275(8) 0.0159(8)
C20 0.0759(12) 0.0802(12) 0.0754(11) 0.0344(9) 0.0167(9) 0.0091(9)
C19 0.0771(13) 0.1009(15) 0.0887(13) 0.0473(12) 0.0147(10) 0.0112(10)
C18 0.0846(14) 0.1002(16) 0.1064(16) 0.0572(14) 0.0194(12) 0.0192(11)
C17 0.0842(13) 0.0809(12) 0.1016(15) 0.0485(11) 0.0228(11) 0.0192(9)
C16 0.0661(10) 0.0631(9) 0.0713(9) 0.0308(7) 0.0231(7) 0.0112(7)
C15 0.0699(10) 0.0616(8) 0.0688(9) 0.0270(7) 0.0235(7) 0.0123(7)
C14 0.1035(16) 0.0667(9) 0.0926(14) 0.0263(9) 0.0261(12) 0.0121(10)
C13 0.121(2) 0.0748(13) 0.0996(17) 0.0227(12) 0.0250(14) 0.0080(13)
C12 0.1019(17) 0.0863(14) 0.0824(13) 0.0201(11) 0.0171(12) 0.0069(12)
C11 0.0806(12) 0.0753(11) 0.0699(10) 0.0239(9) 0.0168(9) 0.0111(9)
C21 0.0522(8) 0.0534(7) 0.0549(7) 0.0225(6) 0.0131(6) 0.0058(5)
C22 0.0612(9) 0.0544(7) 0.0638(8) 0.0249(6) 0.0182(6) 0.0086(6)
C23 0.0888(13) 0.0735(11) 0.0764(11) 0.0370(9) 0.0157(9) 0.0128(9)
C24 0.120(2) 0.0917(16) 0.1057(17) 0.0535(14) 0.0241(15) 0.0211(14)
C25 0.1146(19) 0.0771(13) 0.1130(18) 0.0461(13) 0.0300(14) 0.0181(12)
C26 0.0938(14) 0.0640(9) 0.0925(13) 0.0309(9) 0.0267(11) 0.0098(9)
C27 0.0657(10) 0.0594(8) 0.0689(9) 0.0250(7) 0.0190(7) 0.0089(7)
C28 0.0941(15) 0.0808(13) 0.0831(13) 0.0240(10) 0.0126(11) 0.0036(10)
Cl1 0.0847(3) 0.0683(3) 0.0847(3) 0.0322(2) 0.0228(2) 0.0138(2)
O4 0.147(3) 0.134(3) 0.148(5) 0.054(3) 0.055(3) 0.072(2)
O5 0.126(4) 0.0740(19) 0.093(2) 0.0236(16) 0.029(3) -0.0087(19)
O6 0.143(4) 0.143(3) 0.105(3) 0.064(3) 0.014(2) 0.027(3)
O7 0.156(5) 0.135(4) 0.166(5) 0.013(3) 0.091(4) -0.028(4)
O4' 0.169(12) 0.220(12) 0.141(8) 0.114(8) -0.028(7) -0.078(8)
O5' 0.160(6) 0.228(9) 0.216(10) 0.152(8) 0.072(6) 0.110(6)
O6' 0.189(9) 0.219(10) 0.135(7) 0.024(6) 0.090(7) 0.042(7)
O7' 0.130(6) 0.110(4) 0.145(5) 0.074(4) 0.026(5) -0.012(4)

loop_
_atom_type_symbol
_atom_type_description
_atom_type_scat_dispersion_real
_atom_type_scat_dispersion_imag
_atom_type_scat_source
C C 0.0033 0.0016 'International Tables Vol C Tables 4.2.6.8 and 6.1.1.4'
H H 0.0000 0.0000 'International Tables Vol C Tables 4.2.6.8 and 6.1.1.4'
Mn Mn 0.3368 0.7283 'International Tables Vol C Tables 4.2.6.8 and 6.1.1.4'
N N 0.0061 0.0033 'International Tables Vol C Tables 4.2.6.8 and 6.1.1.4'
O O 0.0106 0.0060 'International Tables Vol C Tables 4.2.6.8 and 6.1.1.4'
Cl Cl 0.1484 0.1585 'International Tables Vol C Tables 4.2.6.8 and 6.1.1.4'

loop_
_geom_angle_atom_site_label_1
_geom_angle_atom_site_label_2
_geom_angle_atom_site_label_3
_geom_angle
_geom_angle_site_symmetry_1
O1 Mn1 O2 100.12(6) .
O1 Mn1 N3 90.29(6) .
O2 Mn1 N3 162.55(5) .
O1 Mn1 N4 103.86(6) .
O2 Mn1 N4 92.32(6) .
N3 Mn1 N4 71.48(6) .
O1 Mn1 N2 157.13(5) .
O2 Mn1 N2 88.58(6) .
N3 Mn1 N2 87.04(6) .
N4 Mn1 N2 96.81(6) .
O1 Mn1 N1 87.33(6) .
O2 Mn1 N1 86.77(6) .
N3 Mn1 N1 107.83(6) .
N4 Mn1 N1 168.75(5) .
N2 Mn1 N1 71.97(6) .
C21 O1 Mn1 138.63(11) .
C27 O3 C28 116.99(16) .
C21 O2 Mn1 133.37(11) 2_655
C1 N1 C5 118.12(16) .
C1 N1 Mn1 122.53(12) .
C5 N1 Mn1 116.81(11) .
C10 N2 C6 117.66(15) .
C10 N2 Mn1 124.61(12) .
C6 N2 Mn1 117.53(11) .
C20 N4 C16 118.65(16) .
C20 N4 Mn1 123.83(13) .
C16 N4 Mn1 117.52(12) .
C11 N3 C15 119.41(16) .
C11 N3 Mn1 121.89(13) .
C15 N3 Mn1 118.54(12) .
N1 C1 C2 122.3(2) .
N1 C1 H1 118.9 .
C2 C1 H1 118.9 .
C3 C2 C1 119.9(2) .
C3 C2 H2 120.0 .
C1 C2 H2 120.0 .
C2 C3 C4 118.4(2) .
C2 C3 H3 120.8 .
C4 C3 H3 120.8 .
C3 C4 C5 119.3(2) .
C3 C4 H4 120.4 .
C5 C4 H4 120.4 .
N1 C5 C4 121.96(17) .
N1 C5 C6 115.78(14) .
C4 C5 C6 122.24(17) .
N2 C6 C7 121.45(17) .
N2 C6 C5 115.61(14) .
C7 C6 C5 122.94(16) .
C8 C7 C6 119.08(19) .
C8 C7 H7 120.5 .
C6 C7 H7 120.5 .
C7 C8 C9 120.0(2) .
C7 C8 H8 120.0 .
C9 C8 H8 120.0 .
C10 C9 C8 117.9(2) .
C10 C9 H9 121.1 .
C8 C9 H9 121.1 .
N2 C10 C9 123.95(19) .
N2 C10 H10 118.0 .
C9 C10 H10 118.0 .
N4 C20 C19 123.6(2) .
N4 C20 H20 118.2 .
C19 C20 H20 118.2 .
C20 C19 C18 118.4(2) .
C20 C19 H19 120.8 .
C18 C19 H19 120.8 .
C19 C18 C17 118.9(2) .
C19 C18 H18 120.5 .
C17 C18 H18 120.5 .
C18 C17 C16 120.1(2) .
C18 C17 H17 119.9 .
C16 C17 H17 119.9 .
N4 C16 C17 120.30(17) .
N4 C16 C15 116.41(15) .
C17 C16 C15 123.26(17) .
N3 C15 C14 121.59(19) .
N3 C15 C16 115.58(15) .
C14 C15 C16 122.80(18) .
C13 C14 C15 119.1(2) .
C13 C14 H14 120.4 .
C15 C14 H14 120.4 .
C14 C13 C12 119.3(2) .
C14 C13 H13 120.4 .
C12 C13 H13 120.4 .
C13 C12 C11 117.9(2) .
C13 C12 H12 121.0 .
C11 C12 H12 121.0 .
N3 C11 C12 122.6(2) .
N3 C11 H11 118.7 .
C12 C11 H11 118.7 .
O2 C21 O1 124.32(14) 2_655
O2 C21 C22 116.39(13) 2_655
O1 C21 C22 119.27(13) .
C23 C22 C27 118.88(16) .
C23 C22 C21 117.40(15) .
C27 C22 C21 123.71(14) .
C22 C23 C24 120.8(2) .
C22 C23 H23 119.6 .
C24 C23 H23 119.6 .
C25 C24 C23 119.8(2) .
C25 C24 H24 120.1 .
C23 C24 H24 120.1 .
C24 C25 C26 120.5(2) .
C24 C25 H25 119.7 .
C26 C25 H25 119.7 .
C25 C26 C27 120.2(2) .
C25 C26 H26 119.9 .
C27 C26 H26 119.9 .
O3 C27 C26 123.14(17) .
O3 C27 C22 117.12(15) .
C26 C27 C22 119.73(17) .
O3 C28 H28A 109.5 .
O3 C28 H28B 109.5 .
H28A C28 H28B 109.5 .
O3 C28 H28C 109.5 .
H28A C28 H28C 109.5 .
H28B C28 H28C 109.5 .
O5' Cl1 O7' 113.8(5) .
O4 Cl1 O5 114.0(4) .
O5' Cl1 O6' 107.2(6) .
O7' Cl1 O6' 110.1(7) .
O4 Cl1 O6 109.6(3) .
O5 Cl1 O6 109.9(4) .
O5' Cl1 O4' 111.2(8) .
O7' Cl1 O4' 108.5(6) .
O6' Cl1 O4' 105.7(8) .
O4 Cl1 O7 108.4(4) .
O5 Cl1 O7 106.8(4) .
O6 Cl1 O7 108.0(4) .

loop_
_geom_bond_atom_site_label_1
_geom_bond_atom_site_label_2
_geom_bond_distance
_geom_bond_site_symmetry_2
Mn1 O1 2.1071(15) .
Mn1 O2 2.1243(15) .
Mn1 N3 2.2732(17) .
Mn1 N4 2.2748(16) .
Mn1 N2 2.2771(16) .
Mn1 N1 2.2779(16) .
O1 C21 1.2500(19) .
O3 C27 1.362(2) .
O3 C28 1.421(2) .
O2 C21 1.2478(19) 2_655
N1 C1 1.336(2) .
N1 C5 1.342(2) .
N2 C10 1.340(2) .
N2 C6 1.346(2) .
N4 C20 1.339(2) .
N4 C16 1.348(2) .
N3 C11 1.324(2) .
N3 C15 1.333(2) .
C1 C2 1.379(3) .
C1 H1 0.9300 .
C2 C3 1.367(3) .
C2 H2 0.9300 .
C3 C4 1.374(3) .
C3 H3 0.9300 .
C4 C5 1.393(3) .
C4 H4 0.9300 .
C5 C6 1.490(2) .
C6 C7 1.387(3) .
C7 C8 1.365(3) .
C7 H7 0.9300 .
C8 C9 1.374(3) .
C8 H8 0.9300 .
C9 C10 1.362(3) .
C9 H9 0.9300 .
C10 H10 0.9300 .
C20 C19 1.361(3) .
C20 H20 0.9300 .
C19 C18 1.377(3) .
C19 H19 0.9300 .
C18 C17 1.377(3) .
C18 H18 0.9300 .
C17 C16 1.387(3) .
C17 H17 0.9300 .
C16 C15 1.481(3) .
C15 C14 1.385(3) .
C14 C13 1.379(3) .
C14 H14 0.9300 .
C13 C12 1.381(4) .
C13 H13 0.9300 .
C12 C11 1.393(3) .
C12 H12 0.9300 .
C11 H11 0.9300 .
C21 C22 1.506(2) .
C22 C23 1.389(3) .
C22 C27 1.402(2) .
C23 C24 1.390(3) .
C23 H23 0.9300 .
C24 C25 1.372(4) .
C24 H24 0.9300 .
C25 C26 1.381(3) .
C25 H25 0.9300 .
C26 C27 1.395(3) .
C26 H26 0.9300 .
C28 H28A 0.9600 .
C28 H28B 0.9600 .
C28 H28C 0.9600 .
Cl1 O5' 1.311(6) .
Cl1 O4 1.334(4) .
Cl1 O7' 1.364(7) .
Cl1 O5 1.388(6) .
Cl1 O6' 1.403(7) .
Cl1 O6 1.413(4) .
Cl1 O4' 1.425(13) .
Cl1 O7 1.440(5) .
